data_7708360
loop_
_publ_author_name
'Cao, Ming-Yang'
'Hu, Chun-Li'
'Kong, Fang'
'Xiong, Zheyao'
'Mao, Jiang-Gao'

_publ_section_title
;
 M(B(SeO3)3)H2O(M = Al, Ga):The first boroselenites with a unique sandwich
 like double-layer structure
;
_journal_name_full 'Dalton Transactions'
_journal_paper_doi 10.1039/D1DT02890A
_journal_year 2021
_chemical_formula_sum 'Al B H2 O10 Se3'
_chemical_formula_weight 436.69
_space_group_crystal_system orthorhombic
_space_group_IT_number 61
_space_group_name_Hall '-P 2ac 2ab'
_space_group_name_H-M_alt 'P b c a'
_atom_sites_solution_hydrogens difmap
_audit_creation_method SHELXL-2014/7
_audit_update_record
;
2021-09-17 deposited with the CCDC.	2021-09-17 downloaded from the CCDC.
;
_cell_angle_alpha 90
_cell_angle_beta 90
_cell_angle_gamma 90
_cell_formula_units_Z 8
_cell_length_a 8.4650(5)
_cell_length_b 8.7788(7)
_cell_length_c 21.9237(14)
_cell_measurement_reflns_used 4053
_cell_measurement_temperature 293(2)
_cell_measurement_theta_max 29.9790
_cell_measurement_theta_min 3.6680
_cell_volume 1629.21(19)
_computing_structure_refinement 'SHELXL-2014/7 (Sheldrick, 2014)'
_diffrn_ambient_temperature 293(2)
_diffrn_measured_fraction_theta_full 0.999
_diffrn_measured_fraction_theta_max 0.999
_diffrn_measurement_device_type CCD
_diffrn_radiation_type MoK\a
_diffrn_radiation_wavelength 0.71073
_diffrn_reflns_av_R_equivalents 0.0482
_diffrn_reflns_av_unetI/netI 0.0283
_diffrn_reflns_Laue_measured_fraction_full 0.999
_diffrn_reflns_Laue_measured_fraction_max 0.999
_diffrn_reflns_limit_h_max 10
_diffrn_reflns_limit_h_min -10
_diffrn_reflns_limit_k_max 8
_diffrn_reflns_limit_k_min -11
_diffrn_reflns_limit_l_max 27
_diffrn_reflns_limit_l_min -28
_diffrn_reflns_number 11734
_diffrn_reflns_point_group_measured_fraction_full 0.999
_diffrn_reflns_point_group_measured_fraction_max 0.999
_diffrn_reflns_theta_full 25.242
_diffrn_reflns_theta_max 27.103
_diffrn_reflns_theta_min 3.040
_exptl_absorpt_coefficient_mu 13.696
_exptl_absorpt_correction_T_max 1.00000
_exptl_absorpt_correction_T_min 0.58085
_exptl_absorpt_correction_type multi-scan
_exptl_absorpt_process_details
;
CrysAlisPro 1.171.39.9f (Rigaku Oxford Diffraction, 2015)
Empirical absorption correction using spherical harmonics,
 implemented in SCALE3 ABSPACK scaling algorithm.
;
_exptl_crystal_colour colorless
_exptl_crystal_density_diffrn 3.561
_exptl_crystal_description block
_exptl_crystal_F_000 1616
_exptl_crystal_size_max 0.500
_exptl_crystal_size_mid 0.300
_exptl_crystal_size_min 0.300
_refine_diff_density_max 0.602
_refine_diff_density_min -0.976
_refine_diff_density_rms 0.147
_refine_ls_extinction_method none
_refine_ls_goodness_of_fit_ref 1.122
_refine_ls_hydrogen_treatment constr
_refine_ls_matrix_type full
_refine_ls_number_parameters 136
_refine_ls_number_reflns 1793
_refine_ls_number_restraints 0
_refine_ls_restrained_S_all 1.122
_refine_ls_R_factor_all 0.0334
_refine_ls_R_factor_gt 0.0275
_refine_ls_shift/su_max 0.001
_refine_ls_shift/su_mean 0.000
_refine_ls_structure_factor_coef Fsqd
_refine_ls_weighting_details 'w=1/[\s^2^(Fo^2^)+(0.0157P)^2^+5.2315P] where P=(Fo^2^+2Fc^2^)/3'
_refine_ls_weighting_scheme calc
_refine_ls_wR_factor_gt 0.0545
_refine_ls_wR_factor_ref 0.0563
_reflns_Friedel_coverage 0.000
_reflns_number_gt 1610
_reflns_number_total 1793
_reflns_threshold_expression 'I > 2\s(I)'
_cod_data_source_file d1dt02890a2.cif
_cod_data_source_block AlB(SeO3)3(H2O)
_cod_database_code 7708360
_shelx_shelxl_version_number 2014/7
_shelx_space_group_comment
;
The symmetry employed for this shelxl refinement is uniquely defined
by the following loop, which should always be used as a source of
symmetry information in preference to the above space-group names.
They are only intended as comments.
;
_shelx_estimated_absorpt_t_min 0.056
_shelx_estimated_absorpt_t_max 0.105

loop_
_space_group_symop_operation_xyz
'x, y, z'
'-x+1/2, -y, z+1/2'
'-x, y+1/2, -z+1/2'
'x+1/2, -y+1/2, -z'
'-x, -y, -z'
'x-1/2, y, -z-1/2'
'x, -y-1/2, z-1/2'
'-x-1/2, y-1/2, z'

loop_
_atom_site_label
_atom_site_type_symbol
_atom_site_fract_x
_atom_site_fract_y
_atom_site_fract_z
_atom_site_U_iso_or_equiv
_atom_site_adp_type
_atom_site_occupancy
_atom_site_site_symmetry_order
_atom_site_calc_flag
_atom_site_refinement_flags_posn
_atom_site_refinement_flags_adp
_atom_site_refinement_flags_occupancy
_atom_site_disorder_assembly
_atom_site_disorder_group
Al1 Al 0.49644(13) 0.78154(14) 0.07347(5) 0.0075(2) Uani 1 1 d . . . . .
Se1 Se 0.54704(4) 0.71961(5) 0.22009(2) 0.01000(11) Uani 1 1 d . . . . .
Se2 Se 0.70708(4) 0.49267(4) 0.08049(2) 0.00791(11) Uani 1 1 d . . . . .
Se3 Se 0.22074(4) 0.99464(5) 0.11319(2) 0.00913(11) Uani 1 1 d . . . . .
B1 B 0.5354(5) 0.4148(5) 0.18653(19) 0.0091(9) Uani 1 1 d . . . . .
O1 O 0.4546(3) 0.7829(3) 0.15828(12) 0.0153(6) Uani 1 1 d . . . . .
O2 O 0.4195(3) 0.7867(3) 0.27451(12) 0.0138(6) Uani 1 1 d . . . . .
O3 O 0.4676(4) 0.5384(3) 0.22451(13) 0.0172(7) Uani 1 1 d . . . . .
O4 O 0.6939(3) 0.6845(3) 0.07894(13) 0.0107(6) Uani 1 1 d . . . . .
O5 O 0.9051(3) 0.4766(3) 0.07868(12) 0.0099(6) Uani 1 1 d . . . . .
O6 O 0.6826(3) 0.4659(3) 0.15852(13) 0.0141(6) Uani 1 1 d . . . . .
O7 O 0.3005(3) 0.8767(3) 0.06111(12) 0.0096(6) Uani 1 1 d . . . . .
O8 O 0.0861(3) 0.8636(3) 0.14276(12) 0.0138(6) Uani 1 1 d . . . . .
O9 O 0.1013(3) 1.0884(3) 0.06533(12) 0.0123(6) Uani 1 1 d . . . . .
O1W O 0.5245(3) 0.7811(3) -0.01328(12) 0.0131(6) Uani 1 1 d . . . . .
H1WB H 0.6232 0.7723 -0.0223 0.020 Uiso 1 1 d R U . . .
H1WA H 0.4990 0.8687 -0.0280 0.020 Uiso 1 1 d R U . . .

loop_
_atom_site_aniso_label
_atom_site_aniso_U_11
_atom_site_aniso_U_22
_atom_site_aniso_U_33
_atom_site_aniso_U_23
_atom_site_aniso_U_13
_atom_site_aniso_U_12
Al1 0.0069(6) 0.0064(6) 0.0093(5) 0.0012(5) 0.0000(5) -0.0001(5)
Se1 0.00883(19) 0.0112(2) 0.01002(19) -0.00127(16) 0.00003(15) 0.00029(16)
Se2 0.00742(19) 0.0058(2) 0.0106(2) 0.00010(15) 0.00043(15) 0.00069(15)
Se3 0.00816(19) 0.0083(2) 0.01092(19) -0.00234(15) -0.00063(15) 0.00100(15)
B1 0.014(2) 0.008(2) 0.0054(19) 0.0009(17) 0.0009(18) 0.0022(19)
O1 0.0177(15) 0.0186(17) 0.0097(13) 0.0034(12) 0.0004(12) 0.0056(13)
O2 0.0138(14) 0.0155(16) 0.0122(14) -0.0054(12) 0.0023(12) 0.0005(13)
O3 0.0213(16) 0.0063(16) 0.0239(16) -0.0023(12) 0.0080(14) -0.0025(12)
O4 0.0106(14) 0.0034(15) 0.0181(15) 0.0016(11) 0.0001(12) 0.0016(11)
O5 0.0079(13) 0.0039(15) 0.0179(15) 0.0007(11) 0.0015(12) 0.0009(11)
O6 0.0133(14) 0.0179(17) 0.0111(14) 0.0042(12) -0.0002(12) -0.0027(12)
O7 0.0089(14) 0.0092(15) 0.0107(13) -0.0031(11) 0.0001(11) 0.0031(11)
O8 0.0131(14) 0.0114(16) 0.0170(15) 0.0028(12) 0.0039(12) -0.0006(12)
O9 0.0136(14) 0.0047(15) 0.0187(14) -0.0010(12) -0.0012(12) 0.0047(12)
O1W 0.0135(14) 0.0122(16) 0.0135(14) 0.0028(12) 0.0008(12) 0.0039(12)

loop_
_atom_type_symbol
_atom_type_description
_atom_type_scat_dispersion_real
_atom_type_scat_dispersion_imag
_atom_type_scat_source
B B 0.0013 0.0007 'International Tables Vol C Tables 4.2.6.8 and 6.1.1.4'
H H 0.0000 0.0000 'International Tables Vol C Tables 4.2.6.8 and 6.1.1.4'
O O 0.0106 0.0060 'International Tables Vol C Tables 4.2.6.8 and 6.1.1.4'
Se Se -0.0929 2.2259 'International Tables Vol C Tables 4.2.6.8 and 6.1.1.4'
Al Al 0.0645 0.0514 'International Tables Vol C Tables 4.2.6.8 and 6.1.1.4'

loop_
_geom_angle_atom_site_label_1
_geom_angle_atom_site_label_2
_geom_angle_atom_site_label_3
_geom_angle
_geom_angle_site_symmetry_1
_geom_angle_site_symmetry_3
_geom_angle_publ_flag
O7 Al1 O4 175.34(13) . . ?
O7 Al1 O1 88.50(13) . . ?
O4 Al1 O1 96.11(13) . . ?
O7 Al1 O9 89.94(13) . 8_655 ?
O4 Al1 O9 89.36(13) . 8_655 ?
O1 Al1 O9 90.94(14) . 8_655 ?
O7 Al1 O5 89.74(13) . 8_765 ?
O4 Al1 O5 90.81(13) . 8_765 ?
O1 Al1 O5 91.00(14) . 8_765 ?
O9 Al1 O5 178.03(13) 8_655 8_765 ?
O7 Al1 O1W 88.11(12) . . ?
O4 Al1 O1W 87.26(13) . . ?
O1 Al1 O1W 176.33(13) . . ?
O9 Al1 O1W 87.63(13) 8_655 . ?
O5 Al1 O1W 90.41(13) 8_765 . ?
O1 Se1 O2 98.99(14) . . ?
O1 Se1 O3 99.79(15) . . ?
O2 Se1 O3 91.84(14) . . ?
O5 Se2 O4 98.56(13) . . ?
O5 Se2 O6 97.50(13) . . ?
O4 Se2 O6 98.44(14) . . ?
O9 Se3 O7 96.89(13) . . ?
O9 Se3 O8 99.36(14) . . ?
O7 Se3 O8 96.22(14) . . ?
O6 B1 O2 105.0(3) . 3_645 ?
O6 B1 O8 114.5(3) . 8_655 ?
O2 B1 O8 109.1(3) 3_645 8_655 ?
O6 B1 O3 110.0(3) . . ?
O2 B1 O3 109.6(3) 3_645 . ?
O8 B1 O3 108.5(3) 8_655 . ?
Se1 O1 Al1 135.37(17) . . ?
B1 O2 Se1 120.4(3) 3_655 . ?
B1 O3 Se1 119.4(3) . . ?
Se2 O4 Al1 120.79(16) . . ?
Se2 O5 Al1 120.80(15) . 8_755 ?
B1 O6 Se2 123.8(2) . . ?
Se3 O7 Al1 122.05(15) . . ?
B1 O8 Se3 119.7(3) 8_665 . ?
Se3 O9 Al1 130.14(16) . 8_665 ?

loop_
_geom_bond_atom_site_label_1
_geom_bond_atom_site_label_2
_geom_bond_distance
_geom_bond_site_symmetry_2
_geom_bond_publ_flag
Al1 O7 1.876(3) . ?
Al1 O4 1.880(3) . ?
Al1 O1 1.893(3) . ?
Al1 O9 1.895(3) 8_655 ?
Al1 O5 1.908(3) 8_765 ?
Al1 O1W 1.917(3) . ?
Se1 O1 1.660(3) . ?
Se1 O2 1.714(3) . ?
Se1 O3 1.730(3) . ?
Se2 O5 1.682(3) . ?
Se2 O4 1.689(3) . ?
Se2 O6 1.739(3) . ?
Se3 O9 1.674(3) . ?
Se3 O7 1.683(3) . ?
Se3 O8 1.744(3) . ?
B1 O6 1.460(5) . ?
B1 O2 1.463(5) 3_645 ?
B1 O8 1.476(5) 8_655 ?
B1 O3 1.483(5) . ?
O2 B1 1.463(5) 3_655 ?
O5 Al1 1.908(3) 8_755 ?
O8 B1 1.476(5) 8_665 ?
O9 Al1 1.895(3) 8_665 ?

loop_
_geom_hbond_atom_site_label_D
_geom_hbond_atom_site_label_H
_geom_hbond_atom_site_label_A
_geom_hbond_distance_DH
_geom_hbond_distance_HA
_geom_hbond_distance_DA
_geom_hbond_angle_DHA
_geom_hbond_site_symmetry_A
O1W H1WB O7 0.86 2.17 2.912(4) 144.7 4_565
O1W H1WA O5 0.86 1.93 2.757(4) 161.6 4_465
